data_9015464
loop_
_publ_author_name
'Schuelke, U.'
'Averbuch-Pouchot M'

_publ_section_title
;
 Preparation and crystal structure of guanidinium cyclododecaphosphate
 hexahydrate: (C (N H2)3)12 P12 O36 . 6(H2 O)
 _cod_database_code 1008710
;
_journal_name_full 'Zeitschrift fur Anorganische und Allgemeine Chemie'
_journal_page_first 1232
_journal_page_last 1236
_journal_volume 621
_journal_year 1995
_chemical_formula_sum 'C2 H13 N6 O7 P2'
_space_group_IT_number 173
_symmetry_space_group_name_Hall 'P 6c'
_symmetry_space_group_name_H-M 'P 63'
_cell_angle_alpha 90
_cell_angle_beta 90
_cell_angle_gamma 120
_cell_length_a 15.904
_cell_length_b 15.904
_cell_length_c 16.67
_cell_formula_units_Z 12
_cell_volume 3651.564
_database_code_amcsd 0016595
_exptl_crystal_density_diffrn 1.610
_cod_duplicate_entry 1008710
_cod_original_cell_volume 3651.565
_cod_original_formula_sum 'P2 O7 C2 N6 H13'
_cod_database_code 9015464
_amcsd_formula_title 'H84 N36 O42 P12'

loop_
_space_group_symop_operation_xyz
x,y,z
x-y,x,1/2+z
-y,x-y,z
-x,-y,1/2+z
-x+y,-x,z
y,-x+y,1/2+z

loop_
_atom_site_aniso_label
_atom_site_aniso_U_11
_atom_site_aniso_U_22
_atom_site_aniso_U_33
_atom_site_aniso_U_12
_atom_site_aniso_U_13
_atom_site_aniso_U_23
P1 0.03190 0.03350 0.03360 0.01640 -0.00040 -0.00015
P2 0.03090 0.03090 0.03280 0.01520 0.00200 0.00240
P3 0.03290 0.03020 0.03040 0.01540 -0.00040 -0.00060
P4 0.03370 0.02950 0.04770 0.01700 -0.00210 0.00020
O1 0.04500 0.03500 0.05400 0.01500 -0.00400 -0.00200
O2 0.06600 0.06500 0.03300 0.02000 0.00100 0.00800
O3 0.03700 0.03700 0.03800 0.01100 -0.00500 0.00500
O4 0.03900 0.03400 0.05600 0.01400 0.00700 -0.00600
O5 0.04000 0.04500 0.04700 0.01900 0.00900 0.00200
O6 0.04700 0.05600 0.04700 0.03200 0.00300 0.01000
O7 0.03500 0.03300 0.04300 0.01300 0.00500 -0.00900
O8 0.04900 0.05700 0.06200 0.03200 -0.01400 0.00000
O9 0.05100 0.05700 0.03600 0.03000 0.01200 0.01300
O10 0.03200 0.05100 0.02400 0.02120 -0.00200 0.00100
O11 0.05500 0.05200 0.07200 0.03300 -0.01500 -0.02300
O12 0.05900 0.06300 0.05900 0.03000 0.02000 -0.00600
O13 0.07100 0.04600 0.08400 0.01600 -0.02400 0.00000
O14 0.36900 0.12500 0.32100 0.15300 0.29600 0.12500
C1 0.04200 0.04200 0.03500 0.04200 0.00000 0.00000
C2 0.04500 0.04500 0.03400 0.04500 0.00000 0.00000
C3 0.03600 0.03600 0.02700 0.03600 0.00000 0.00000
C4 0.05000 0.04800 0.02700 0.02500 0.00100 0.00400
C5 0.07000 0.06800 0.03600 0.04200 -0.00800 -0.00500
C6 0.06500 0.08200 0.04300 0.03700 -0.00700 0.00200
N1 0.04500 0.04100 0.07600 0.01600 0.00100 0.00300
N2 0.04600 0.03800 0.07400 0.02000 -0.00500 0.00400
N3 0.04200 0.04200 0.05900 0.02200 0.00500 0.00500
N4 0.06900 0.05100 0.03300 0.01900 0.00300 -0.01000
N5 0.06000 0.08100 0.03800 0.03900 0.00200 0.00600
N6 0.09700 0.05700 0.04700 0.04300 -0.01700 -0.00500
N7 0.07700 0.06400 0.03800 0.02500 -0.00200 0.00200
N8 0.08500 0.07800 0.04500 0.03800 0.00000 0.01200
N9 0.08100 0.12900 0.06100 0.02700 -0.00900 0.04200
N10 0.07700 0.07200 0.03900 0.00600 0.00900 -0.00500
N11 0.09900 0.08700 0.05500 0.05000 0.00900 -0.00700
N12 0.11100 0.11100 0.04300 0.06300 0.02500 0.01800

loop_
_atom_site_label
_atom_site_fract_x
_atom_site_fract_y
_atom_site_fract_z
P1 0.60207 -0.00418 0.50000
P2 0.97813 0.41509 0.48548
P3 0.91962 0.26897 0.61670
P4 0.79627 0.07155 0.56180
O1 0.56570 -0.10400 0.52980
O2 0.60330 0.62110 0.91290
O3 0.50330 0.46820 0.53110
O4 0.62540 0.69600 0.04960
O5 0.07210 0.46190 0.44200
O6 0.35190 0.46480 0.94090
O7 0.01060 0.64130 0.06010
O8 0.15720 0.71680 0.15300
O9 0.26730 0.01490 0.66970
O10 0.18470 0.31290 0.04990
O11 0.81270 0.02120 0.49510
O12 0.24160 0.19750 0.64550
O13 0.20810 0.81280 0.64500
O14 0.14580 0.34300 0.84520
C1 0.66667 0.33333 0.47870
C2 0.00000 0.00000 0.14630
C3 0.66667 0.33333 0.97260
C4 0.85070 0.47230 0.75200
C5 0.41890 0.56260 0.73280
C6 0.85860 0.05720 0.85800
N1 0.26250 0.57730 0.97950
N2 0.96990 0.90610 0.14590
N3 0.29640 0.72500 0.47380
N4 0.55350 0.36690 0.67850
N5 0.53690 0.15700 0.78810
N6 0.85200 0.54770 0.78670
N7 0.42200 0.58960 0.65650
N8 0.35350 0.47580 0.75740
N9 0.62900 0.14230 0.27960
N10 0.13570 -0.03090 0.43280
N11 0.23630 0.08800 0.83660
N12 0.20370 0.00970 0.30730
H1 0.52900 0.26000 0.48300
H2 0.20000 0.56300 0.97900
H3 0.11600 0.12800 0.15900
H4 0.13000 0.03900 0.14000
H5 0.23500 0.69400 0.47800
H6 0.20600 0.54700 0.45700
H7 0.18800 0.60700 0.16200
H8 0.22300 0.52300 0.16100
H9 0.55800 0.11700 0.84300
H10 0.12700 0.64100 0.27100
H11 0.57400 0.69200 0.33600
H12 0.59500 0.75400 0.25600
H13 0.64700 0.17500 0.13200
H14 0.53600 0.15500 0.13200
H15 0.43900 0.13100 0.22500
H16 0.45100 0.10600 0.29600
H17 0.50700 0.39400 0.33900
H18 0.48300 0.30900 0.25500
H19 0.16400 0.02900 0.43800
H20 0.06300 0.15700 0.45700
H21 0.19200 0.23400 0.36600
H22 0.17800 0.22500 0.27400
H23 0.01200 0.21100 0.26200
H24 0.26200 0.09400 0.33200
H25 0.21400 0.86900 0.63300
H26 0.16800 0.78700 0.61800

loop_
_cod_related_entry_id
_cod_related_entry_database
_cod_related_entry_code
1 AMCSD 0016595
